data_7102272
loop_
_publ_author_name
'Evans, William J'
'Lorenz, Sara E'
'Ziller, Joseph W'

_publ_section_title
;
 Yttrium metallocene borane chemistry: isolation of 9-BBN substitution
 and coordination complexes in a single crystal,
 {(C(5)Me(5))(2)Y[eta(3)-C(3)H(4)(BC(8)H(14))]} and
 {(C(5)Me(5))(2)Y(micro-H)(2)BC(8)H(14)}.
;
_journal_issue 44
_journal_name_full 'Chemical communications (Cambridge, England)'
_journal_page_first 4662
_journal_page_last 4664
_journal_paper_doi 10.1039/b709841c
_journal_year 2007
_chemical_formula_sum 'C59 H94 B2 Y2'
_chemical_formula_weight 1002.78
_chemical_name_systematic
;
?
;
_space_group_IT_number 2
_symmetry_cell_setting triclinic
_symmetry_space_group_name_Hall '-P 1'
_symmetry_space_group_name_H-M 'P -1'
_atom_sites_solution_hydrogens mixed
_atom_sites_solution_primary direct
_atom_sites_solution_secondary difmap
_audit_creation_method SHELXTL
_cell_angle_alpha 89.906(4)
_cell_angle_beta 77.076(4)
_cell_angle_gamma 88.648(4)
_cell_formula_units_Z 2
_cell_length_a 9.5275(19)
_cell_length_b 14.801(3)
_cell_length_c 19.630(4)
_cell_measurement_temperature 163(2)
_cell_volume 2697.2(9)
_computing_cell_refinement 'Bruker SMART/SAINT'
_computing_data_collection 'Bruker SMART'
_computing_data_reduction 'Bruker SAINT'
_computing_molecular_graphics 'Bruker SHELXTL'
_computing_publication_material 'Bruker SHELXTL'
_computing_structure_refinement 'Bruker SHELXTL'
_computing_structure_solution 'Bruker SHELXTL'
_diffrn_ambient_temperature 163(2)
_diffrn_measured_fraction_theta_full 0.993
_diffrn_measured_fraction_theta_max 0.993
_diffrn_measurement_device_type 'CCD area detector'
_diffrn_measurement_method 'phi and omega scans'
_diffrn_radiation_monochromator graphite
_diffrn_radiation_source 'normal-focus sealed tube'
_diffrn_radiation_type MoK\a
_diffrn_radiation_wavelength 0.71073
_diffrn_reflns_av_R_equivalents 0.0498
_diffrn_reflns_av_sigmaI/netI 0.0710
_diffrn_reflns_limit_h_max 11
_diffrn_reflns_limit_h_min -11
_diffrn_reflns_limit_k_max 18
_diffrn_reflns_limit_k_min -18
_diffrn_reflns_limit_l_max 24
_diffrn_reflns_limit_l_min -24
_diffrn_reflns_number 26140
_diffrn_reflns_theta_full 26.37
_diffrn_reflns_theta_max 26.37
_diffrn_reflns_theta_min 1.38
_diffrn_standards_decay_% '< 1.0'
_diffrn_standards_interval_count 'initial 50 frames recollected'
_diffrn_standards_number '50 frames'
_exptl_absorpt_coefficient_mu 2.176
_exptl_absorpt_correction_T_max 0.6460
_exptl_absorpt_correction_T_min 0.4764
_exptl_absorpt_correction_type multi-scan
_exptl_absorpt_process_details 'Bruker SADABS'
_exptl_crystal_colour yellow
_exptl_crystal_density_diffrn 1.235
_exptl_crystal_density_meas ?
_exptl_crystal_density_method 'not measured'
_exptl_crystal_description irregular
_exptl_crystal_F_000 1072
_exptl_crystal_size_max 0.40
_exptl_crystal_size_mid 0.27
_exptl_crystal_size_min 0.22
_refine_diff_density_max 1.809
_refine_diff_density_min -0.946
_refine_diff_density_rms 0.107
_refine_ls_extinction_method none
_refine_ls_goodness_of_fit_ref 1.113
_refine_ls_hydrogen_treatment mixed
_refine_ls_matrix_type full
_refine_ls_number_parameters 608
_refine_ls_number_reflns 10964
_refine_ls_number_restraints 0
_refine_ls_restrained_S_all 1.113
_refine_ls_R_factor_all 0.0866
_refine_ls_R_factor_gt 0.0610
_refine_ls_shift/su_max 0.000
_refine_ls_shift/su_mean 0.000
_refine_ls_structure_factor_coef Fsqd
_refine_ls_weighting_details 'calc w=1/[\s^2^(Fo^2^)+(0.0490P)^2^+9.5768P] where P=(Fo^2^+2Fc^2^)/3'
_refine_ls_weighting_scheme calc
_refine_ls_wR_factor_gt 0.1465
_refine_ls_wR_factor_ref 0.1560
_reflns_number_gt 8264
_reflns_number_total 10964
_reflns_threshold_expression >2sigma(I)
_cod_data_source_file b709841c.txt
_cod_data_source_block sek1
_cod_depositor_comments
;
The following automatic conversions were performed:
'_symmetry_cell_setting' value 'Triclinic' changed to 'triclinic'
according to '/home/saulius/struct/CIF-dictionaries/cif_core.dic'
dictionary named 'cif_core.dic' version 2.4.1 from 2010-06-29.

Automatic conversion script
Id: cif_fix_enum 1527 2010-12-29 10:47:43Z saulius 

The following automatic conversions were performed:

'_exptl_crystal_density_meas' value 'n/a' was changed to '?' - the
value is perceived as not measured.

Automatic conversion script
Id: cif_fix_values 3008 2015-01-20 13:52:24Z robertas 

The following automatic conversions were performed:

'_atom_sites_solution_hydrogens' value 'difmap & geom' was changed to
'mixed'.

Automatic conversion script
Id: cif_fix_values 6452 2018-10-05 10:23:21Z andrius 
;
_cod_original_sg_symbol_H-M P-1
_cod_database_code 7102272

loop_
_symmetry_equiv_pos_as_xyz
'x, y, z'
'-x, -y, -z'

loop_
_atom_site_label
_atom_site_type_symbol
_atom_site_fract_x
_atom_site_fract_y
_atom_site_fract_z
_atom_site_U_iso_or_equiv
_atom_site_adp_type
_atom_site_occupancy
_atom_site_symmetry_multiplicity
_atom_site_calc_flag
_atom_site_refinement_flags
Y1 Y 0.61397(5) 0.10525(3) 0.20092(2) 0.01767(13) Uani 1 1 d .
B1 B 0.3441(6) 0.1211(4) 0.3754(3) 0.0214(11) Uani 1 1 d .
C1 C 0.8763(5) 0.1657(3) 0.2027(3) 0.0243(11) Uani 1 1 d .
C2 C 0.8975(5) 0.0913(4) 0.1553(3) 0.0271(11) Uani 1 1 d .
C3 C 0.8568(5) 0.0124(3) 0.1948(3) 0.0250(11) Uani 1 1 d .
C4 C 0.8091(5) 0.0380(3) 0.2656(3) 0.0244(11) Uani 1 1 d .
C5 C 0.8240(5) 0.1317(3) 0.2711(3) 0.0226(11) Uani 1 1 d .
C6 C 0.9211(6) 0.2609(4) 0.1827(4) 0.0442(16) Uani 1 1 d .
H6A H 1.0260 0.2620 0.1660 0.066 Uiso 1 1 calc R
H6B H 0.8917 0.3005 0.2236 0.066 Uiso 1 1 calc R
H6C H 0.8749 0.2819 0.1456 0.066 Uiso 1 1 calc R
C7 C 0.9756(6) 0.0976(5) 0.0803(3) 0.0424(15) Uani 1 1 d .
H7A H 1.0781 0.1074 0.0778 0.064 Uiso 1 1 calc R
H7B H 0.9353 0.1483 0.0581 0.064 Uiso 1 1 calc R
H7C H 0.9647 0.0413 0.0560 0.064 Uiso 1 1 calc R
C8 C 0.8859(7) -0.0848(4) 0.1706(4) 0.0441(16) Uani 1 1 d .
H8A H 0.9649 -0.1106 0.1895 0.066 Uiso 1 1 calc R
H8B H 0.9127 -0.0867 0.1194 0.066 Uiso 1 1 calc R
H8C H 0.7990 -0.1198 0.1871 0.066 Uiso 1 1 calc R
C9 C 0.7600(6) -0.0261(4) 0.3254(3) 0.0386(14) Uani 1 1 d .
H9A H 0.8366 -0.0711 0.3264 0.058 Uiso 1 1 calc R
H9B H 0.6735 -0.0566 0.3193 0.058 Uiso 1 1 calc R
H9C H 0.7379 0.0079 0.3695 0.058 Uiso 1 1 calc R
C10 C 0.8089(6) 0.1862(4) 0.3369(3) 0.0363(14) Uani 1 1 d .
H10A H 0.9046 0.1971 0.3454 0.055 Uiso 1 1 calc R
H10B H 0.7520 0.1529 0.3763 0.055 Uiso 1 1 calc R
H10C H 0.7604 0.2441 0.3319 0.055 Uiso 1 1 calc R
C11 C 0.4244(6) 0.1241(4) 0.1205(3) 0.0259(11) Uani 1 1 d .
C12 C 0.5571(6) 0.0978(4) 0.0756(3) 0.0275(12) Uani 1 1 d .
C13 C 0.5879(5) 0.0082(4) 0.0909(3) 0.0282(12) Uani 1 1 d .
C14 C 0.4803(5) -0.0204(3) 0.1476(3) 0.0260(11) Uani 1 1 d .
C15 C 0.3761(5) 0.0514(4) 0.1650(3) 0.0232(11) Uani 1 1 d .
C16 C 0.3418(7) 0.2108(4) 0.1134(3) 0.0381(14) Uani 1 1 d .
H16A H 0.2886 0.2036 0.0765 0.057 Uiso 1 1 calc R
H16B H 0.4093 0.2603 0.1012 0.057 Uiso 1 1 calc R
H16C H 0.2740 0.2246 0.1577 0.057 Uiso 1 1 calc R
C17 C 0.6350(7) 0.1527(5) 0.0143(3) 0.0484(17) Uani 1 1 d .
H17A H 0.5945 0.1408 -0.0264 0.073 Uiso 1 1 calc R
H17B H 0.7376 0.1357 0.0035 0.073 Uiso 1 1 calc R
H17C H 0.6233 0.2171 0.0262 0.073 Uiso 1 1 calc R
C18 C 0.6983(6) -0.0532(5) 0.0445(3) 0.0471(17) Uani 1 1 d .
H18A H 0.6661 -0.0668 0.0017 0.071 Uiso 1 1 calc R
H18B H 0.7094 -0.1095 0.0694 0.071 Uiso 1 1 calc R
H18C H 0.7910 -0.0229 0.0325 0.071 Uiso 1 1 calc R
C19 C 0.4640(7) -0.1127(4) 0.1802(4) 0.0414(15) Uani 1 1 d .
H19A H 0.3886 -0.1448 0.1641 0.062 Uiso 1 1 calc R
H19B H 0.4375 -0.1065 0.2312 0.062 Uiso 1 1 calc R
H19C H 0.5554 -0.1468 0.1666 0.062 Uiso 1 1 calc R
C20 C 0.2310(5) 0.0444(4) 0.2141(3) 0.0348(13) Uani 1 1 d .
H20A H 0.1649 0.0143 0.1903 0.052 Uiso 1 1 calc R
H20B H 0.1929 0.1051 0.2287 0.052 Uiso 1 1 calc R
H20C H 0.2406 0.0093 0.2553 0.052 Uiso 1 1 calc R
C21 C 0.5364(6) 0.2792(4) 0.2274(3) 0.0254(11) Uani 1 1 d .
C22 C 0.4331(5) 0.2306(3) 0.2704(3) 0.0205(10) Uani 1 1 d .
C23 C 0.4569(5) 0.1653(3) 0.3207(3) 0.0221(10) Uani 1 1 d .
H21A H 0.507(5) 0.318(3) 0.191(3) 0.021(7) Uiso 1 1 d .
H21B H 0.632(6) 0.286(3) 0.240(3) 0.021(7) Uiso 1 1 d .
H22A H 0.333(6) 0.228(3) 0.264(3) 0.021(7) Uiso 1 1 d .
H23A H 0.548(6) 0.168(3) 0.329(3) 0.021(7) Uiso 1 1 d .
C24 C 0.3833(5) 0.0717(3) 0.4404(3) 0.0228(11) Uani 1 1 d .
H24A H 0.4897 0.0602 0.4316 0.027 Uiso 1 1 calc R
C25 C 0.3349(6) 0.1420(4) 0.5012(3) 0.0272(11) Uani 1 1 d .
H25A H 0.3574 0.1169 0.5444 0.033 Uiso 1 1 calc R
H25B H 0.3905 0.1977 0.4893 0.033 Uiso 1 1 calc R
C26 C 0.1733(6) 0.1661(4) 0.5149(3) 0.0282(12) Uani 1 1 d .
H26A H 0.1175 0.1121 0.5329 0.034 Uiso 1 1 calc R
H26B H 0.1500 0.2137 0.5513 0.034 Uiso 1 1 calc R
C27 C 0.1285(6) 0.1991(4) 0.4494(3) 0.0280(11) Uani 1 1 d .
H27A H 0.1723 0.2583 0.4359 0.034 Uiso 1 1 calc R
H27B H 0.0225 0.2081 0.4599 0.034 Uiso 1 1 calc R
C28 C 0.1742(5) 0.1320(3) 0.3862(2) 0.0201(10) Uani 1 1 d .
H28A H 0.1502 0.1595 0.3435 0.024 Uiso 1 1 calc R
C29 C 0.0988(5) 0.0405(4) 0.4017(3) 0.0269(11) Uani 1 1 d .
H29A H 0.0243 0.0458 0.4458 0.032 Uiso 1 1 calc R
H29B H 0.0496 0.0265 0.3637 0.032 Uiso 1 1 calc R
C30 C 0.2037(6) -0.0379(4) 0.4084(3) 0.0294(12) Uani 1 1 d .
H30A H 0.1474 -0.0921 0.4253 0.035 Uiso 1 1 calc R
H30B H 0.2638 -0.0523 0.3614 0.035 Uiso 1 1 calc R
C31 C 0.3031(6) -0.0180(3) 0.4579(3) 0.0269(11) Uani 1 1 d .
H31A H 0.3747 -0.0683 0.4551 0.032 Uiso 1 1 calc R
H31B H 0.2451 -0.0151 0.5065 0.032 Uiso 1 1 calc R
Y2 Y 0.39542(5) 0.56845(3) 0.28899(2) 0.01808(13) Uani 1 1 d .
H1 H 0.523(6) 0.636(3) 0.200(3) 0.026(10) Uiso 1 1 d .
H2 H 0.565(6) 0.508(3) 0.199(3) 0.026(10) Uiso 1 1 d .
B2 B 0.6045(6) 0.5711(4) 0.1659(3) 0.0210(11) Uani 1 1 d .
C32 C 0.4928(5) 0.4899(3) 0.3911(2) 0.0198(10) Uani 1 1 d .
C33 C 0.3901(5) 0.5544(3) 0.4243(2) 0.0215(10) Uani 1 1 d .
C34 C 0.4413(5) 0.6407(3) 0.4027(3) 0.0236(11) Uani 1 1 d .
C35 C 0.5789(5) 0.6300(3) 0.3580(3) 0.0214(10) Uani 1 1 d .
C36 C 0.6130(5) 0.5361(3) 0.3501(2) 0.0190(10) Uani 1 1 d .
C37 C 0.4883(6) 0.3896(3) 0.4053(3) 0.0297(12) Uani 1 1 d .
H37A H 0.5052 0.3781 0.4520 0.045 Uiso 1 1 calc R
H37B H 0.5632 0.3583 0.3703 0.045 Uiso 1 1 calc R
H37C H 0.3937 0.3671 0.4027 0.045 Uiso 1 1 calc R
C38 C 0.2650(6) 0.5314(4) 0.4834(3) 0.0316(12) Uani 1 1 d .
H38A H 0.3015 0.5079 0.5230 0.047 Uiso 1 1 calc R
H38B H 0.2068 0.4856 0.4676 0.047 Uiso 1 1 calc R
H38C H 0.2055 0.5859 0.4980 0.047 Uiso 1 1 calc R
C39 C 0.3674(6) 0.7310(4) 0.4286(3) 0.0363(14) Uani 1 1 d .
H39A H 0.4053 0.7529 0.4678 0.054 Uiso 1 1 calc R
H39B H 0.2634 0.7227 0.4439 0.054 Uiso 1 1 calc R
H39C H 0.3863 0.7751 0.3905 0.054 Uiso 1 1 calc R
C40 C 0.6773(6) 0.7063(4) 0.3270(3) 0.0327(13) Uani 1 1 d .
H40A H 0.6984 0.7430 0.3648 0.049 Uiso 1 1 calc R
H40B H 0.6294 0.7442 0.2976 0.049 Uiso 1 1 calc R
H40C H 0.7674 0.6808 0.2986 0.049 Uiso 1 1 calc R
C41 C 0.7534(5) 0.4896(4) 0.3163(3) 0.0293(12) Uani 1 1 d .
H41A H 0.7861 0.4513 0.3508 0.044 Uiso 1 1 calc R
H41B H 0.8258 0.5350 0.2989 0.044 Uiso 1 1 calc R
H41C H 0.7398 0.4522 0.2773 0.044 Uiso 1 1 calc R
C42 C 0.1437(5) 0.4995(3) 0.2980(3) 0.0233(11) Uani 1 1 d .
C43 C 0.1098(5) 0.5847(3) 0.3314(3) 0.0230(11) Uani 1 1 d .
C44 C 0.1498(5) 0.6525(3) 0.2803(3) 0.0224(10) Uani 1 1 d .
C45 C 0.2000(5) 0.6101(3) 0.2146(3) 0.0222(10) Uani 1 1 d .
C46 C 0.1975(5) 0.5158(3) 0.2248(3) 0.0219(10) Uani 1 1 d .
C47 C 0.1147(6) 0.4077(3) 0.3305(3) 0.0312(13) Uani 1 1 d .
H47A H 0.0414 0.3782 0.3110 0.047 Uiso 1 1 calc R
H47B H 0.0802 0.4143 0.3812 0.047 Uiso 1 1 calc R
H47C H 0.2038 0.3708 0.3204 0.047 Uiso 1 1 calc R
C48 C 0.0195(5) 0.6023(4) 0.4038(3) 0.0282(12) Uani 1 1 d .
H48A H -0.0791 0.6188 0.4008 0.042 Uiso 1 1 calc R
H48B H 0.0604 0.6518 0.4255 0.042 Uiso 1 1 calc R
H48C H 0.0186 0.5476 0.4321 0.042 Uiso 1 1 calc R
C49 C 0.1197(6) 0.7529(3) 0.2923(3) 0.0300(12) Uani 1 1 d .
H49A H 0.0245 0.7685 0.2839 0.045 Uiso 1 1 calc R
H49B H 0.1932 0.7868 0.2601 0.045 Uiso 1 1 calc R
H49C H 0.1218 0.7682 0.3406 0.045 Uiso 1 1 calc R
C50 C 0.2299(6) 0.6592(4) 0.1455(3) 0.0306(12) Uani 1 1 d .
H50A H 0.1552 0.7060 0.1460 0.046 Uiso 1 1 calc R
H50B H 0.2297 0.6161 0.1076 0.046 Uiso 1 1 calc R
H50C H 0.3242 0.6873 0.1380 0.046 Uiso 1 1 calc R
C51 C 0.2315(6) 0.4426(4) 0.1697(3) 0.0314(12) Uani 1 1 d .
H51A H 0.1429 0.4116 0.1674 0.047 Uiso 1 1 calc R
H51B H 0.3011 0.3991 0.1817 0.047 Uiso 1 1 calc R
H51C H 0.2725 0.4696 0.1242 0.047 Uiso 1 1 calc R
C52 C 0.7763(5) 0.5864(3) 0.1535(3) 0.0239(11) Uani 1 1 d .
H52A H 0.7997 0.5966 0.2000 0.029 Uiso 1 1 calc R
C53 C 0.8570(6) 0.5011(4) 0.1213(3) 0.0323(12) Uani 1 1 d .
H53A H 0.8432 0.4535 0.1576 0.039 Uiso 1 1 calc R
H53B H 0.9611 0.5139 0.1087 0.039 Uiso 1 1 calc R
C54 C 0.8141(6) 0.4629(4) 0.0565(3) 0.0317(12) Uani 1 1 d .
H54A H 0.8626 0.4977 0.0151 0.038 Uiso 1 1 calc R
H54B H 0.8498 0.3995 0.0495 0.038 Uiso 1 1 calc R
C55 C 0.6531(6) 0.4656(4) 0.0603(3) 0.0295(12) Uani 1 1 d .
H55A H 0.6092 0.4150 0.0900 0.035 Uiso 1 1 calc R
H55B H 0.6374 0.4552 0.0128 0.035 Uiso 1 1 calc R
C56 C 0.5730(5) 0.5544(3) 0.0894(3) 0.0236(11) Uani 1 1 d .
H56A H 0.4672 0.5466 0.0945 0.028 Uiso 1 1 calc R
C57 C 0.6207(6) 0.6373(4) 0.0419(3) 0.0301(12) Uani 1 1 d .
H57A H 0.6130 0.6220 -0.0061 0.036 Uiso 1 1 calc R
H57B H 0.5521 0.6881 0.0584 0.036 Uiso 1 1 calc R
C58 C 0.7724(6) 0.6698(4) 0.0389(3) 0.0322(12) Uani 1 1 d .
H58A H 0.8420 0.6291 0.0075 0.039 Uiso 1 1 calc R
H58B H 0.7816 0.7310 0.0182 0.039 Uiso 1 1 calc R
C59 C 0.8119(6) 0.6728(4) 0.1096(3) 0.0332(13) Uani 1 1 d .
H59A H 0.7602 0.7248 0.1365 0.040 Uiso 1 1 calc R
H59B H 0.9164 0.6834 0.1022 0.040 Uiso 1 1 calc R

loop_
_atom_site_aniso_label
_atom_site_aniso_U_11
_atom_site_aniso_U_22
_atom_site_aniso_U_33
_atom_site_aniso_U_23
_atom_site_aniso_U_13
_atom_site_aniso_U_12
Y1 0.0141(2) 0.0207(2) 0.0186(3) -0.00165(18) -0.00435(18) -0.00010(18)
B1 0.019(3) 0.024(3) 0.022(3) -0.004(2) -0.006(2) 0.001(2)
C1 0.015(2) 0.026(3) 0.033(3) 0.000(2) -0.008(2) 0.000(2)
C2 0.016(2) 0.033(3) 0.033(3) -0.004(2) -0.005(2) -0.002(2)
C3 0.016(2) 0.023(3) 0.038(3) -0.005(2) -0.011(2) 0.004(2)
C4 0.015(2) 0.026(3) 0.033(3) 0.003(2) -0.009(2) -0.002(2)
C5 0.013(2) 0.025(3) 0.031(3) -0.005(2) -0.009(2) 0.0047(19)
C6 0.030(3) 0.030(3) 0.071(5) 0.008(3) -0.008(3) -0.010(3)
C7 0.028(3) 0.063(4) 0.033(3) 0.000(3) 0.002(2) -0.010(3)
C8 0.037(3) 0.036(3) 0.065(5) -0.015(3) -0.023(3) 0.010(3)
C9 0.034(3) 0.039(3) 0.046(4) 0.014(3) -0.015(3) -0.004(3)
C10 0.022(3) 0.047(4) 0.044(4) -0.016(3) -0.017(2) 0.004(2)
C11 0.028(3) 0.031(3) 0.021(3) -0.007(2) -0.011(2) 0.003(2)
C12 0.028(3) 0.039(3) 0.015(3) 0.001(2) -0.004(2) -0.009(2)
C13 0.022(3) 0.036(3) 0.029(3) -0.012(2) -0.008(2) 0.002(2)
C14 0.023(3) 0.022(3) 0.036(3) -0.004(2) -0.011(2) -0.006(2)
C15 0.015(2) 0.035(3) 0.022(3) -0.002(2) -0.0075(19) -0.004(2)
C16 0.049(4) 0.036(3) 0.037(3) -0.002(3) -0.027(3) 0.008(3)
C17 0.045(4) 0.072(5) 0.028(3) 0.013(3) -0.006(3) -0.018(3)
C18 0.028(3) 0.067(4) 0.045(4) -0.034(3) -0.008(3) 0.006(3)
C19 0.039(3) 0.029(3) 0.059(4) 0.004(3) -0.017(3) -0.010(3)
C20 0.017(3) 0.057(4) 0.030(3) -0.005(3) -0.003(2) -0.006(2)
C21 0.023(3) 0.025(3) 0.028(3) -0.001(2) -0.006(2) 0.000(2)
C22 0.016(2) 0.024(3) 0.021(3) -0.001(2) -0.0028(19) -0.0053(19)
C23 0.020(2) 0.027(3) 0.021(3) -0.003(2) -0.006(2) 0.000(2)
C24 0.017(2) 0.029(3) 0.022(3) 0.004(2) -0.0042(19) -0.002(2)
C25 0.029(3) 0.027(3) 0.026(3) 0.005(2) -0.009(2) -0.008(2)
C26 0.032(3) 0.027(3) 0.024(3) -0.002(2) -0.003(2) -0.004(2)
C27 0.023(3) 0.029(3) 0.031(3) 0.003(2) -0.002(2) -0.001(2)
C28 0.013(2) 0.031(3) 0.017(2) 0.007(2) -0.0050(18) 0.0005(19)
C29 0.019(2) 0.036(3) 0.024(3) -0.002(2) -0.002(2) -0.006(2)
C30 0.033(3) 0.027(3) 0.029(3) -0.002(2) -0.007(2) -0.004(2)
C31 0.030(3) 0.024(3) 0.027(3) 0.003(2) -0.008(2) 0.003(2)
Y2 0.0147(2) 0.0233(3) 0.0169(3) -0.00003(18) -0.00496(18) -0.00144(18)
B2 0.023(3) 0.020(3) 0.019(3) 0.001(2) -0.001(2) 0.002(2)
C32 0.026(3) 0.021(2) 0.013(2) 0.0034(19) -0.0058(19) -0.005(2)
C33 0.020(2) 0.032(3) 0.014(2) 0.000(2) -0.0070(19) -0.003(2)
C34 0.025(3) 0.025(3) 0.024(3) -0.007(2) -0.011(2) 0.003(2)
C35 0.022(2) 0.024(3) 0.020(3) 0.001(2) -0.009(2) -0.004(2)
C36 0.019(2) 0.027(3) 0.013(2) -0.0001(19) -0.0072(18) -0.0042(19)
C37 0.039(3) 0.023(3) 0.029(3) 0.003(2) -0.012(2) -0.003(2)
C38 0.028(3) 0.049(4) 0.016(3) 0.005(2) -0.002(2) -0.003(2)
C39 0.040(3) 0.026(3) 0.045(4) -0.011(3) -0.014(3) 0.003(2)
C40 0.037(3) 0.030(3) 0.032(3) 0.003(2) -0.011(2) -0.013(2)
C41 0.026(3) 0.040(3) 0.024(3) -0.001(2) -0.010(2) 0.006(2)
C42 0.015(2) 0.022(3) 0.035(3) 0.002(2) -0.009(2) -0.0021(19)
C43 0.014(2) 0.027(3) 0.029(3) -0.001(2) -0.007(2) -0.001(2)
C44 0.017(2) 0.022(3) 0.029(3) 0.001(2) -0.008(2) 0.0003(19)
C45 0.017(2) 0.028(3) 0.023(3) 0.003(2) -0.007(2) -0.003(2)
C46 0.014(2) 0.025(3) 0.028(3) -0.004(2) -0.008(2) 0.0015(19)
C47 0.021(3) 0.024(3) 0.048(4) 0.006(2) -0.007(2) -0.004(2)
C48 0.019(2) 0.034(3) 0.030(3) 0.002(2) -0.002(2) 0.000(2)
C49 0.028(3) 0.025(3) 0.035(3) 0.000(2) -0.005(2) 0.003(2)
C50 0.030(3) 0.038(3) 0.026(3) 0.004(2) -0.010(2) 0.002(2)
C51 0.025(3) 0.036(3) 0.035(3) -0.010(2) -0.010(2) 0.000(2)
C52 0.028(3) 0.022(3) 0.024(3) 0.004(2) -0.011(2) -0.001(2)
C53 0.026(3) 0.044(3) 0.024(3) 0.005(2) -0.002(2) 0.004(2)
C54 0.034(3) 0.034(3) 0.024(3) -0.002(2) 0.000(2) 0.008(2)
C55 0.036(3) 0.032(3) 0.020(3) -0.001(2) -0.004(2) -0.005(2)
C56 0.021(2) 0.029(3) 0.021(3) 0.003(2) -0.004(2) -0.006(2)
C57 0.028(3) 0.036(3) 0.027(3) 0.008(2) -0.008(2) -0.003(2)
C58 0.032(3) 0.034(3) 0.031(3) 0.014(2) -0.009(2) -0.008(2)
C59 0.032(3) 0.032(3) 0.037(3) 0.012(2) -0.010(2) -0.011(2)

loop_
_atom_type_symbol
_atom_type_description
_atom_type_scat_dispersion_real
_atom_type_scat_dispersion_imag
_atom_type_scat_source
C C 0.0033 0.0016 'International Tables Vol C Tables 4.2.6.8 and 6.1.1.4'
H H 0.0000 0.0000 'International Tables Vol C Tables 4.2.6.8 and 6.1.1.4'
B B 0.0013 0.0007 'International Tables Vol C Tables 4.2.6.8 and 6.1.1.4'
Y Y -2.7962 3.5667 'International Tables Vol C Tables 4.2.6.8 and 6.1.1.4'

loop_
_geom_angle_atom_site_label_1
_geom_angle_atom_site_label_2
_geom_angle_atom_site_label_3
_geom_angle
Cnt1 Y1 C21 106.6
Cnt1 Y1 C22 121.1
Cnt1 Y1 C23 105.8
Cnt2 Y1 C21 107.4
Cnt2 Y1 C22 102.0
Cnt2 Y1 C23 115.9
Cnt1 Y1 Cnt2 136.2
C14 Y1 C23 111.18(16)
C14 Y1 C12 51.27(17)
C23 Y1 C12 130.88(16)
C14 Y1 C3 96.88(15)
C23 Y1 C3 121.33(16)
C12 Y1 C3 107.11(17)
C14 Y1 C4 112.80(16)
C23 Y1 C4 90.48(16)
C12 Y1 C4 137.88(17)
C3 Y1 C4 30.91(16)
C14 Y1 C2 112.00(16)
C23 Y1 C2 130.65(16)
C12 Y1 C2 95.10(16)
C3 Y1 C2 31.00(16)
C4 Y1 C2 51.08(16)
C14 Y1 C13 30.87(16)
C23 Y1 C13 139.97(16)
C12 Y1 C13 30.64(17)
C3 Y1 C13 86.06(16)
C4 Y1 C13 113.41(16)
C2 Y1 C13 88.25(16)
C14 Y1 C15 31.29(16)
C23 Y1 C15 89.61(15)
C12 Y1 C15 51.12(15)
C3 Y1 C15 128.11(15)
C4 Y1 C15 137.98(16)
C2 Y1 C15 139.20(16)
C13 Y1 C15 50.95(15)
C14 Y1 C11 51.17(16)
C23 Y1 C11 100.12(15)
C12 Y1 C11 31.00(16)
C3 Y1 C11 136.08(16)
C4 Y1 C11 163.19(16)
C2 Y1 C11 125.41(17)
C13 Y1 C11 50.69(16)
C15 Y1 C11 30.62(16)
C14 Y1 C22 112.36(15)
C23 Y1 C22 31.34(15)
C12 Y1 C22 105.48(16)
C3 Y1 C22 145.48(15)
C4 Y1 C22 116.23(16)
C2 Y1 C22 134.72(15)
C13 Y1 C22 128.41(15)
C15 Y1 C22 82.08(15)
C11 Y1 C22 78.28(15)
C14 Y1 C21 128.88(16)
C23 Y1 C21 55.87(16)
C12 Y1 C21 96.99(17)
C3 Y1 C21 133.30(15)
C4 Y1 C21 116.19(16)
C2 Y1 C21 109.44(16)
C13 Y1 C21 127.26(17)
C15 Y1 C21 98.20(16)
C11 Y1 C21 80.62(16)
C22 Y1 C21 29.58(15)
C14 Y1 C1 142.93(16)
C23 Y1 C1 102.57(16)
C12 Y1 C1 114.55(16)
C3 Y1 C1 50.94(15)
C4 Y1 C1 50.65(15)
C2 Y1 C1 30.94(15)
C13 Y1 C1 117.45(16)
C15 Y1 C1 165.67(16)
C11 Y1 C1 137.22(17)
C22 Y1 C1 104.39(15)
C21 Y1 C1 82.83(15)
C14 Y1 C5 143.13(16)
C23 Y1 C5 80.19(15)
C12 Y1 C5 144.27(16)
C3 Y1 C5 50.60(15)
C4 Y1 C5 30.38(15)
C2 Y1 C5 50.78(16)
C13 Y1 C5 135.76(15)
C15 Y1 C5 163.29(16)
C11 Y1 C5 164.63(16)
C22 Y1 C5 95.46(14)
C21 Y1 C5 87.06(15)
C1 Y1 C5 30.53(16)
C23 B1 C24 121.6(4)
C23 B1 C28 127.2(5)
C24 B1 C28 110.2(4)
C5 C1 C2 107.9(4)
C5 C1 C6 127.2(5)
C2 C1 C6 124.4(5)
C5 C1 Y1 75.7(3)
C2 C1 Y1 73.4(3)
C6 C1 Y1 122.8(3)
C3 C2 C1 107.6(5)
C3 C2 C7 127.9(5)
C1 C2 C7 123.6(5)
C3 C2 Y1 74.2(3)
C1 C2 Y1 75.7(3)
C7 C2 Y1 124.9(4)
C4 C3 C2 108.0(4)
C4 C3 C8 123.7(5)
C2 C3 C8 127.3(5)
C4 C3 Y1 74.8(3)
C2 C3 Y1 74.8(3)
C8 C3 Y1 125.7(3)
C5 C4 C3 108.7(5)
C5 C4 C9 126.0(5)
C3 C4 C9 125.1(5)
C5 C4 Y1 77.1(3)
C3 C4 Y1 74.3(3)
C9 C4 Y1 118.2(3)
C4 C5 C1 107.8(4)
C4 C5 C10 127.2(5)
C1 C5 C10 124.5(5)
C4 C5 Y1 72.6(3)
C1 C5 Y1 73.8(3)
C10 C5 Y1 125.9(3)
C15 C11 C12 108.2(5)
C15 C11 C16 126.8(5)
C12 C11 C16 124.5(5)
C15 C11 Y1 74.6(3)
C12 C11 Y1 73.6(3)
C16 C11 Y1 124.4(3)
C13 C12 C11 107.9(5)
C13 C12 C17 126.8(5)
C11 C12 C17 124.5(5)
C13 C12 Y1 75.4(3)
C11 C12 Y1 75.4(3)
C17 C12 Y1 123.3(4)
C12 C13 C14 108.5(5)
C12 C13 C18 124.9(5)
C14 C13 C18 125.2(5)
C12 C13 Y1 74.0(3)
C14 C13 Y1 73.4(3)
C18 C13 Y1 129.0(4)
C13 C14 C15 107.7(5)
C13 C14 C19 127.8(5)
C15 C14 C19 124.2(5)
C13 C14 Y1 75.8(3)
C15 C14 Y1 75.6(3)
C19 C14 Y1 119.9(4)
C11 C15 C14 107.5(4)
C11 C15 C20 126.4(5)
C14 C15 C20 125.4(5)
C11 C15 Y1 74.8(3)
C14 C15 Y1 73.1(3)
C20 C15 Y1 125.1(3)
C22 C21 Y1 74.4(3)
C21 C22 C23 126.0(5)
C21 C22 Y1 76.0(3)
C23 C22 Y1 73.2(3)
C22 C23 B1 126.8(5)
C22 C23 Y1 75.4(3)
B1 C23 Y1 131.7(3)
C31 C24 C25 110.9(4)
C31 C24 B1 112.4(4)
C25 C24 B1 103.4(4)
C26 C25 C24 112.6(4)
C27 C26 C25 112.2(4)
C26 C27 C28 113.1(4)
C29 C28 C27 111.5(4)
C29 C28 B1 111.8(4)
C27 C28 B1 104.4(4)
C30 C29 C28 112.9(4)
C31 C30 C29 113.9(4)
C30 C31 C24 112.5(4)
Cnt3 Y2 H1 111.9
Cnt3 Y2 H2 105.5
Cnt3 Y2 B2 110.1
Cnt4 Y2 H1 104.7
Cnt4 Y2 H2 114.5
Cnt4 Y2 B2 112.7
Cnt3 Y2 Cnt4 137.1
H1 Y2 H2 51.7(19)
H1 Y2 C42 126.8(14)
H2 Y2 C42 112.4(13)
H1 Y2 C34 108.8(14)
H2 Y2 C34 126.4(13)
C42 Y2 C34 116.33(16)
H1 Y2 C35 85.6(14)
H2 Y2 C35 95.5(13)
C42 Y2 C35 145.94(16)
C34 Y2 C35 31.34(15)
H1 Y2 C46 95.6(14)
H2 Y2 C46 88.4(13)
C42 Y2 C46 31.91(16)
C34 Y2 C46 144.96(16)
C35 Y2 C46 175.72(15)
H1 Y2 C32 126.1(14)
H2 Y2 C32 96.5(13)
C42 Y2 C32 104.16(15)
C34 Y2 C32 51.34(15)
C35 Y2 C32 51.50(15)
C46 Y2 C32 129.76(15)
H1 Y2 C36 95.0(14)
H2 Y2 C36 78.2(13)
C42 Y2 C36 134.84(15)
C34 Y2 C36 51.79(15)
C35 Y2 C36 31.26(15)
C46 Y2 C36 152.21(15)
C32 Y2 C36 31.36(14)
H1 Y2 C33 136.8(14)
H2 Y2 C33 126.5(13)
C42 Y2 C33 95.12(16)
C34 Y2 C33 31.08(15)
C35 Y2 C33 51.40(15)
C46 Y2 C33 126.98(15)
C32 Y2 C33 30.68(15)
C36 Y2 C33 51.42(14)
H1 Y2 C44 94.6(14)
H2 Y2 C44 127.0(13)
C42 Y2 C44 51.60(15)
C34 Y2 C44 100.79(15)
C35 Y2 C44 124.60(15)
C46 Y2 C44 51.25(15)
C32 Y2 C44 134.57(15)
C36 Y2 C44 152.58(15)
C33 Y2 C44 106.14(15)
H1 Y2 C43 124.9(14)
H2 Y2 C43 140.0(13)
C42 Y2 C43 31.26(15)
C34 Y2 C43 93.41(15)
C35 Y2 C43 124.49(15)
C46 Y2 C43 51.61(15)
C32 Y2 C43 107.32(15)
C36 Y2 C43 135.67(15)
C33 Y2 C43 84.41(15)
C44 Y2 C43 30.78(15)
H1 Y2 C45 77.9(14)
H2 Y2 C45 96.9(13)
C42 Y2 C45 51.72(15)
C34 Y2 C45 130.59(15)
C35 Y2 C45 146.31(15)
C46 Y2 C45 30.85(15)
C32 Y2 C45 155.60(15)
C36 Y2 C45 172.93(15)
C33 Y2 C45 134.75(15)
C44 Y2 C45 30.75(15)
C43 Y2 C45 50.94(15)
H1 Y2 B2 27.5(14)
H2 Y2 B2 24.3(13)
C42 Y2 B2 122.98(17)
C34 Y2 B2 120.68(16)
C35 Y2 B2 90.44(16)
C46 Y2 B2 92.50(16)
C32 Y2 B2 111.62(16)
C36 Y2 B2 85.26(16)
C33 Y2 B2 136.50(16)
C44 Y2 B2 113.70(16)
C43 Y2 B2 139.05(16)
C45 Y2 B2 88.26(16)
C56 B2 C52 106.1(4)
C56 B2 Y2 124.1(3)
C52 B2 Y2 129.9(3)
C33 C32 C36 108.6(4)
C33 C32 C37 125.5(4)
C36 C32 C37 125.2(5)
C33 C32 Y2 74.9(3)
C36 C32 Y2 74.5(3)
C37 C32 Y2 124.2(3)
C32 C33 C34 108.0(4)
C32 C33 C38 123.0(5)
C34 C33 C38 127.8(5)
C32 C33 Y2 74.4(3)
C34 C33 Y2 72.5(3)
C38 C33 Y2 128.5(3)
C33 C34 C35 108.3(4)
C33 C34 C39 126.0(5)
C35 C34 C39 125.5(5)
C33 C34 Y2 76.4(3)
C35 C34 Y2 74.9(3)
C39 C34 Y2 119.4(3)
C34 C35 C36 108.4(4)
C34 C35 C40 125.6(5)
C36 C35 C40 125.9(5)
C34 C35 Y2 73.8(3)
C36 C35 Y2 75.7(3)
C40 C35 Y2 119.4(3)
C35 C36 C32 106.6(4)
C35 C36 C41 129.2(4)
C32 C36 C41 123.5(4)
C35 C36 Y2 73.1(3)
C32 C36 Y2 74.1(3)
C41 C36 Y2 125.4(3)
C43 C42 C46 107.6(4)
C43 C42 C47 127.1(5)
C46 C42 C47 125.0(5)
C43 C42 Y2 77.1(3)
C46 C42 Y2 75.1(3)
C47 C42 Y2 118.9(3)
C44 C43 C42 107.8(4)
C44 C43 C48 124.1(5)
C42 C43 C48 127.0(5)
C44 C43 Y2 74.5(3)
C42 C43 Y2 71.7(3)
C48 C43 Y2 129.3(3)
C45 C44 C43 108.5(4)
C45 C44 C49 125.5(5)
C43 C44 C49 125.2(5)
C45 C44 Y2 74.9(3)
C43 C44 Y2 74.8(3)
C49 C44 Y2 124.4(3)
C46 C45 C44 108.2(4)
C46 C45 C50 126.9(5)
C44 C45 C50 124.4(5)
C46 C45 Y2 72.7(3)
C44 C45 Y2 74.3(3)
C50 C45 Y2 125.4(3)
C45 C46 C42 107.8(4)
C45 C46 C51 127.7(5)
C42 C46 C51 124.3(5)
C45 C46 Y2 76.4(3)
C42 C46 Y2 73.0(3)
C51 C46 Y2 120.4(3)
C53 C52 C59 115.0(5)
C53 C52 B2 109.1(4)
C59 C52 B2 108.0(4)
C52 C53 C54 116.6(4)
C55 C54 C53 114.3(4)
C54 C55 C56 115.4(4)
C55 C56 C57 113.1(4)
C55 C56 B2 107.3(4)
C57 C56 B2 110.0(4)
C58 C57 C56 116.1(4)
C59 C58 C57 113.8(5)
C58 C59 C52 114.3(4)

loop_
_geom_bond_atom_site_label_1
_geom_bond_atom_site_label_2
_geom_bond_distance
Y1 Cnt1 2.380
Y1 Cnt2 2.360
Y1 C14 2.625(5)
Y1 C23 2.632(5)
Y1 C12 2.638(5)
Y1 C3 2.643(5)
Y1 C4 2.649(5)
Y1 C2 2.652(5)
Y1 C13 2.656(5)
Y1 C15 2.658(5)
Y1 C11 2.661(5)
Y1 C22 2.661(5)
Y1 C21 2.681(5)
Y1 C1 2.682(5)
Y1 C5 2.707(5)
B1 C23 1.501(8)
B1 C24 1.580(7)
B1 C28 1.589(7)
C1 C5 1.419(7)
C1 C2 1.423(7)
C1 C6 1.507(7)
C2 C3 1.415(7)
C2 C7 1.498(8)
C3 C4 1.410(7)
C3 C8 1.515(7)
C4 C5 1.404(7)
C4 C9 1.507(8)
C5 C10 1.501(7)
C11 C15 1.405(7)
C11 C12 1.416(7)
C11 C16 1.512(7)
C12 C13 1.399(8)
C12 C17 1.511(8)
C13 C14 1.406(8)
C13 C18 1.513(7)
C14 C15 1.425(7)
C14 C19 1.504(8)
C15 C20 1.504(7)
C21 C22 1.364(7)
C22 C23 1.430(7)
C24 C31 1.547(7)
C24 C25 1.567(7)
C25 C26 1.536(7)
C26 C27 1.519(7)
C27 C28 1.567(7)
C28 C29 1.546(7)
C29 C30 1.539(7)
C30 C31 1.535(7)
Y2 Cnt3 2.344
Y2 Cnt4 2.354
Y2 H1 2.16(5)
Y2 H2 2.28(5)
Y2 C42 2.598(5)
Y2 C34 2.604(5)
Y2 C35 2.619(5)
Y2 C46 2.624(5)
Y2 C32 2.647(5)
Y2 C36 2.652(4)
Y2 C33 2.654(5)
Y2 C44 2.663(5)
Y2 C43 2.667(5)
Y2 C45 2.671(5)
Y2 B2 2.767(6)
B2 C56 1.615(7)
B2 C52 1.622(7)
C32 C33 1.402(7)
C32 C36 1.432(7)
C32 C37 1.510(7)
C33 C34 1.410(7)
C33 C38 1.510(7)
C34 C35 1.411(7)
C34 C39 1.528(7)
C35 C36 1.420(7)
C35 C40 1.522(7)
C36 C41 1.504(7)
C42 C43 1.420(7)
C42 C46 1.436(7)
C42 C47 1.505(7)
C43 C44 1.415(7)
C43 C48 1.506(7)
C44 C45 1.414(7)
C44 C49 1.515(7)
C45 C46 1.409(7)
C45 C50 1.511(7)
C46 C51 1.509(7)
C52 C53 1.524(7)
C52 C59 1.543(7)
C53 C54 1.534(8)
C54 C55 1.519(7)
C55 C56 1.548(7)
C56 C57 1.554(7)
C57 C58 1.522(7)
C58 C59 1.518(8)
